data_7048162
loop_
_publ_author_name
'J\'onsson, Helgi Freyr'
'Fiksdahl, Anne'

_publ_section_title
;
 Studies on gold-nitrone systems.
;
_journal_issue 1
_journal_name_full 'Dalton transactions (Cambridge, England : 2003)'
_journal_page_first 142
_journal_page_last 149
_journal_paper_doi 10.1039/c8dt04254c
_journal_volume 48
_journal_year 2018
_chemical_formula_moiety 'C32 H41 Au N3 O, F6 Sb'
_chemical_formula_sum 'C32 H41 Au F6 N3 O Sb'
_chemical_formula_weight 916.39
_space_group_crystal_system monoclinic
_space_group_IT_number 14
_space_group_name_Hall '-P 2ybc'
_space_group_name_H-M_alt 'P 1 21/c 1'
_symmetry_space_group_name_Hall '-P 2ybc'
_symmetry_space_group_name_H-M 'P 1 21/c 1'
_atom_sites_solution_hydrogens geom
_audit_block_doi 10.5517/ccdc.csd.cc1nzmy6
_audit_creation_date 2016-06-06
_audit_creation_method
;
Olex2 1.2
(compiled 2016.02.19 svn.r3266 for OlexSys, GUI svn.r5155)
;
_audit_update_record
;
2017-05-09 deposited with the CCDC.
2018-11-19 downloaded from the CCDC.
;
_cell_angle_alpha 90
_cell_angle_beta 99.7790(10)
_cell_angle_gamma 90
_cell_formula_units_Z 4
_cell_length_a 13.3868(9)
_cell_length_b 16.4862(11)
_cell_length_c 15.8416(10)
_cell_measurement_reflns_used 200
_cell_measurement_temperature 100(2)
_cell_measurement_theta_max 2.220
_cell_measurement_theta_min 25.242
_cell_volume 3445.4(4)
_computing_cell_refinement 'APEX2 v2014.11-0 (Bruker-AXS, 2016)'
_computing_data_collection 'APEX2 v2014.11-0 (Bruker-AXS, 2016)'
_computing_data_reduction 'SAINT v8.34A (Bruker-AXS, 2016)'
_computing_molecular_graphics 'Diamond v4.0.1 (Brandenburg, 2014)'
_computing_publication_material 'Olex2 (Dolomanov et al., 2009)'
_computing_structure_refinement 'XL (Sheldrick, 2015b)'
_computing_structure_solution 'XT (Sheldrick, 2015a)'
_diffrn_ambient_temperature 100(2)
_diffrn_detector 'Bruker PHOTON100 area detector'
_diffrn_detector_area_resol_mean 10.4167
_diffrn_detector_type 'CMOS area detector'
_diffrn_measured_fraction_theta_full 0.999
_diffrn_measured_fraction_theta_max 0.998
_diffrn_measurement_device 'three-circle diffractometer'
_diffrn_measurement_device_type 'Bruker D8 Venture, CMOS detector'
_diffrn_measurement_method '\w and \f scans'
_diffrn_radiation_probe x-ray
_diffrn_radiation_type MoK\a
_diffrn_radiation_wavelength 0.71073
_diffrn_reflns_av_R_equivalents 0.0355
_diffrn_reflns_av_unetI/netI 0.0237
_diffrn_reflns_Laue_measured_fraction_full 0.999
_diffrn_reflns_Laue_measured_fraction_max 0.998
_diffrn_reflns_limit_h_max 20
_diffrn_reflns_limit_h_min -20
_diffrn_reflns_limit_k_max 25
_diffrn_reflns_limit_k_min -25
_diffrn_reflns_limit_l_max 23
_diffrn_reflns_limit_l_min -24
_diffrn_reflns_number 80949
_diffrn_reflns_point_group_measured_fraction_full 0.999
_diffrn_reflns_point_group_measured_fraction_max 0.998
_diffrn_reflns_theta_full 25.242
_diffrn_reflns_theta_max 32.661
_diffrn_reflns_theta_min 2.220
_diffrn_source 'microfocus sealed X-ray tube'
_diffrn_standards_number 0
_exptl_absorpt_coefficient_mu 5.098
_exptl_absorpt_correction_type multi-scan
_exptl_absorpt_process_details
;
 SADABS-2014/5 (Bruker,2016) was used for absorption correction.
 
82327 Corrected reflections written to file mo_HFJ_107plate_0m.hkl
 Estimated minimum and maximum transmission:  0.5598  0.7464
 The ratio of these values is more reliable than their absolute values!
 Additional spherical absorption correction applied with mu*r =  0.2000

;
_exptl_crystal_colour colourless
_exptl_crystal_density_diffrn 1.767
_exptl_crystal_description plate
_exptl_crystal_F_000 1784
_exptl_crystal_size_max 0.33
_exptl_crystal_size_mid 0.18
_exptl_crystal_size_min 0.03
_exptl_transmission_factor_max 0.7464
_exptl_transmission_factor_min 0.5598
_refine_diff_density_max 1.046
_refine_diff_density_min -1.108
_refine_diff_density_rms 0.104
_refine_ls_extinction_method none
_refine_ls_goodness_of_fit_ref 1.028
_refine_ls_hydrogen_treatment constr
_refine_ls_matrix_type full
_refine_ls_number_parameters 424
_refine_ls_number_reflns 12609
_refine_ls_number_restraints 0
_refine_ls_restrained_S_all 1.028
_refine_ls_R_factor_all 0.0300
_refine_ls_R_factor_gt 0.0215
_refine_ls_shift/su_max 0.005
_refine_ls_shift/su_mean 0.000
_refine_ls_structure_factor_coef Fsqd
_refine_ls_weighting_details 'w=1/[\s^2^(Fo^2^)+(0.0161P)^2^+3.5787P] where P=(Fo^2^+2Fc^2^)/3'
_refine_ls_weighting_scheme calc
_refine_ls_wR_factor_gt 0.0431
_refine_ls_wR_factor_ref 0.0456
_reflns_Friedel_coverage 0.000
_reflns_number_gt 10966
_reflns_number_total 12609
_reflns_threshold_expression 'I > 2\s(I)'
_cod_data_source_file c8dt04254c2.cif
_cod_data_source_block hfj-107-plate
_cod_depositor_comments 'Adding full bibliography for 7048160--7048168.cif.'
_cod_database_code 7048162
_shelx_space_group_comment
;
The symmetry employed for this shelxl refinement is uniquely defined
by the following loop, which should always be used as a source of
symmetry information in preference to the above space-group names.
They are only intended as comments.
;
_olex2_refinement_description
;
1. Fixed Uiso
 At 1.2 times of:
  All C(H) groups, All C(H,H) groups
 At 1.5 times of:
  All C(H,H,H) groups
2. Others
 Fixed Sof: H00S(0.5) H00A(0.5) C016(0.5) H01J(0.5) H01K(0.5) H01L(0.5)
 C017(0.5) H01M(0.5) H01N(0.5) H01O(0.5) C1(0.5) H1A(0.5) H1B(0.5) H1C(0.5)
 C7(0.5) H7A(0.5) H7B(0.5) H7C(0.5)
3.a Ternary CH refined with riding coordinates:
 C00S(H00S), C00S(H00A), C00T(H00T), C00V(H00V), C00W(H00W)
3.b Aromatic/amide H refined with riding coordinates:
 C00E(H00E), C00H(H00H), C00J(H00J), C00K(H00K), C00N(H00N), C00P(H00P),
 C00Q(H00Q), C00R(H00R), C00Z(H00Z), C011(H011), C012(H012), C015(H015), C2(H2)
3.c Idealised Me refined with riding coordinates:
 C1(H1A,H1B,H1C)
3.d Idealised Me refined as rotating group:
 C00X(H00B,H00C,H00D), C00Y(H00F,H00G,H00I), C010(H01A,H01B,H01C), C013(H01D,
 H01E,H01F), C014(H01G,H01H,H01I), C016(H01J,H01K,H01L), C017(H01M,H01N,H01O),
 C018(H01P,H01Q,H01R), C7(H7A,H7B,H7C)
;
_shelx_shelxl_version_number 2014/7
_olex2_submission_special_instructions 'No special instructions were received'

loop_
_space_group_symop_operation_xyz
'x, y, z'
'-x, y+1/2, -z+1/2'
'-x, -y, -z'
'x, -y-1/2, z-1/2'

loop_
_atom_site_label
_atom_site_type_symbol
_atom_site_fract_x
_atom_site_fract_y
_atom_site_fract_z
_atom_site_U_iso_or_equiv
_atom_site_adp_type
_atom_site_occupancy
_atom_site_site_symmetry_order
_atom_site_calc_flag
_atom_site_refinement_flags_posn
_atom_site_refinement_flags_occupancy
_atom_site_disorder_assembly
_atom_site_disorder_group
Au01 Au 0.59747(2) 0.33782(2) 0.14648(2) 0.01522(2) Uani 1 1 d . . . .
Sb00 Sb 0.15629(2) 0.41005(2) 0.44159(2) 0.01896(3) Uani 1 1 d . . . .
O003 O 0.46202(10) 0.30094(10) 0.07731(9) 0.0242(3) Uani 1 1 d . . . .
F004 F 0.13280(10) 0.43446(9) 0.32372(8) 0.0331(3) Uani 1 1 d . . . .
F005 F 0.17776(11) 0.38569(9) 0.55885(8) 0.0325(3) Uani 1 1 d . . . .
F006 F 0.29062(11) 0.38443(12) 0.43619(11) 0.0503(4) Uani 1 1 d . . . .
F007 F 0.12353(13) 0.30117(9) 0.41548(10) 0.0396(3) Uani 1 1 d . . . .
F008 F 0.02021(10) 0.43032(10) 0.44493(9) 0.0371(3) Uani 1 1 d . . . .
N009 N 0.72760(11) 0.42203(9) 0.28674(9) 0.0134(3) Uani 1 1 d . . . .
F00A F 0.19001(14) 0.51776(9) 0.46797(10) 0.0468(4) Uani 1 1 d . . . .
C00B C 0.72391(13) 0.37593(10) 0.21586(11) 0.0133(3) Uani 1 1 d . . . .
N00C N 0.82165(11) 0.36639(10) 0.20631(10) 0.0150(3) Uani 1 1 d . . . .
N00D N 0.37616(12) 0.31783(10) 0.10769(11) 0.0185(3) Uani 1 1 d . . . .
C00E C 0.50772(15) 0.43584(13) 0.39995(13) 0.0232(4) Uani 1 1 d . . . .
H00E H 0.4777 0.4070 0.4411 0.028 Uiso 1 1 calc R . . .
C00F C 0.85411(14) 0.32599(11) 0.13463(12) 0.0168(3) Uani 1 1 d . . . .
C00G C 0.63746(13) 0.45199(11) 0.31560(11) 0.0146(3) Uani 1 1 d . . . .
C00H C 0.37547(16) 0.36058(13) 0.18051(13) 0.0226(4) Uani 1 1 d . . . .
H00H H 0.4372 0.3807 0.2122 0.027 Uiso 1 1 calc R . . .
C00I C 0.89438(15) 0.24760(13) 0.14642(12) 0.0211(4) Uani 1 1 d . . . .
C00J C 0.82658(14) 0.44116(11) 0.32184(12) 0.0164(3) Uani 1 1 d . . . .
H00J H 0.8485 0.4727 0.3717 0.020 Uiso 1 1 calc R . . .
C00K C 0.91518(16) 0.25015(15) -0.00207(14) 0.0280(5) Uani 1 1 d . . . .
H00K H 0.9361 0.2239 -0.0495 0.034 Uiso 1 1 calc R . . .
C00L C 0.84325(15) 0.36769(13) 0.05661(13) 0.0217(4) Uani 1 1 d . . . .
C00M C 0.59753(14) 0.40741(11) 0.37693(11) 0.0158(3) Uani 1 1 d . . . .
C00N C 0.92478(16) 0.21056(14) 0.07562(14) 0.0272(4) Uani 1 1 d . . . .
H00N H 0.9524 0.1574 0.0810 0.033 Uiso 1 1 calc R . . .
C00O C 0.59381(15) 0.52308(12) 0.27791(12) 0.0199(4) Uani 1 1 d . . . .
C00P C 0.28538(17) 0.37488(14) 0.20867(15) 0.0280(4) Uani 1 1 d . . . .
H00P H 0.2848 0.4044 0.2601 0.034 Uiso 1 1 calc R . . .
C00Q C 0.87545(17) 0.32768(14) -0.01166(14) 0.0270(4) Uani 1 1 d . . . .
H00Q H 0.8700 0.3541 -0.0655 0.032 Uiso 1 1 calc R . . .
C00R C 0.88571(14) 0.40613(12) 0.27126(12) 0.0177(3) Uani 1 1 d . . . .
H00R H 0.9576 0.4083 0.2787 0.021 Uiso 1 1 calc R . . .
C00S C 0.7994(2) 0.45306(14) 0.04631(14) 0.0318(5) Uani 1 1 d . . . .
H00S H 0.7757 0.4682 0.1008 0.038 Uiso 0.5 1 calc R P A -1
H00A H 0.7477 0.4547 0.0850 0.038 Uiso 0.5 1 calc R P B 1
C00T C 0.90061(18) 0.20270(14) 0.23093(14) 0.0288(5) Uani 1 1 d . . . .
H00T H 0.8955 0.2439 0.2763 0.035 Uiso 1 1 calc R . . .
C00V C 0.64646(15) 0.32975(11) 0.41503(13) 0.0193(4) Uani 1 1 d . . . .
H00V H 0.7174 0.3282 0.4031 0.023 Uiso 1 1 calc R . . .
C00W C 0.63887(18) 0.57044(12) 0.21135(14) 0.0262(4) Uani 1 1 d . . . .
H00W H 0.7037 0.5433 0.2041 0.031 Uiso 1 1 calc R . . .
C00X C 0.5904(2) 0.25593(14) 0.37231(17) 0.0366(6) Uani 1 1 d . . . .
H00B H 0.5208 0.2555 0.3840 0.055 Uiso 1 1 calc GR . . .
H00C H 0.6253 0.2064 0.3952 0.055 Uiso 1 1 calc GR . . .
H00D H 0.5890 0.2585 0.3103 0.055 Uiso 1 1 calc GR . . .
C00Y C 0.8096(3) 0.14516(18) 0.22650(17) 0.0449(7) Uani 1 1 d . . . .
H00F H 0.7465 0.1763 0.2127 0.067 Uiso 1 1 calc GR . . .
H00G H 0.8121 0.1182 0.2820 0.067 Uiso 1 1 calc GR . . .
H00I H 0.8121 0.1043 0.1820 0.067 Uiso 1 1 calc GR . . .
C00Z C 0.19856(16) 0.30335(14) 0.08716(16) 0.0284(4) Uani 1 1 d . . . .
H00Z H 0.1376 0.2837 0.0539 0.034 Uiso 1 1 calc R . . .
C010 C 0.5683(2) 0.56889(14) 0.12438(15) 0.0327(5) Uani 1 1 d . . . .
H01A H 0.5584 0.5127 0.1045 0.049 Uiso 1 1 calc GR . . .
H01B H 0.5987 0.6004 0.0827 0.049 Uiso 1 1 calc GR . . .
H01C H 0.5027 0.5926 0.1303 0.049 Uiso 1 1 calc GR . . .
C011 C 0.28958(15) 0.28924(12) 0.06110(14) 0.0225(4) Uani 1 1 d . . . .
H011 H 0.2917 0.2593 0.0102 0.027 Uiso 1 1 calc R . . .
C012 C 0.50385(17) 0.54879(13) 0.30374(15) 0.0280(5) Uani 1 1 d . . . .
H012 H 0.4713 0.5967 0.2797 0.034 Uiso 1 1 calc R . . .
C013 C 0.65167(17) 0.32511(14) 0.51182(13) 0.0259(4) Uani 1 1 d . . . .
H01D H 0.6868 0.3731 0.5387 0.039 Uiso 1 1 calc GR . . .
H01E H 0.6887 0.2762 0.5339 0.039 Uiso 1 1 calc GR . . .
H01F H 0.5828 0.3231 0.5251 0.039 Uiso 1 1 calc GR . . .
C014 C 0.6641(2) 0.65767(14) 0.24092(17) 0.0367(6) Uani 1 1 d . . . .
H01G H 0.6018 0.6857 0.2488 0.055 Uiso 1 1 calc GR . . .
H01H H 0.6950 0.6862 0.1976 0.055 Uiso 1 1 calc GR . . .
H01I H 0.7117 0.6569 0.2953 0.055 Uiso 1 1 calc GR . . .
C015 C 0.19547(17) 0.34610(14) 0.16174(16) 0.0293(5) Uani 1 1 d . . . .
H015 H 0.1328 0.3556 0.1805 0.035 Uiso 1 1 calc R . . .
C016 C 0.7166(7) 0.4620(5) -0.0221(4) 0.0287(14) Uani 0.5 1 d . P C -1
H01J H 0.7416 0.4610 -0.0767 0.043 Uiso 0.5 1 calc GR P C -1
H01K H 0.6825 0.5137 -0.0161 0.043 Uiso 0.5 1 calc GR P C -1
H01L H 0.6686 0.4173 -0.0205 0.043 Uiso 0.5 1 calc GR P C -1
C017 C 0.8959(5) 0.5121(4) 0.0354(4) 0.0398(13) Uani 0.5 1 d . P C -1
H01M H 0.9490 0.5067 0.0860 0.060 Uiso 0.5 1 calc GR P C -1
H01N H 0.8730 0.5686 0.0298 0.060 Uiso 0.5 1 calc GR P C -1
H01O H 0.9229 0.4961 -0.0158 0.060 Uiso 0.5 1 calc GR P C -1
C018 C 1.0002(3) 0.1580(2) 0.2567(2) 0.0588(9) Uani 1 1 d . . . .
H01P H 1.0058 0.1151 0.2149 0.088 Uiso 1 1 calc GR . . .
H01Q H 1.0025 0.1338 0.3135 0.088 Uiso 1 1 calc GR . . .
H01R H 1.0567 0.1961 0.2583 0.088 Uiso 1 1 calc GR . . .
C2 C 0.46190(16) 0.50563(15) 0.36347(15) 0.0289(5) Uani 1 1 d . . . .
H2 H 0.4007 0.5240 0.3798 0.035 Uiso 1 1 calc R . . .
C1 C 0.8650(5) 0.5186(4) 0.0732(5) 0.0446(14) Uani 0.5 1 d . P C 1
H1A H 0.9142 0.5023 0.1234 0.067 Uiso 0.5 1 calc R P C 1
H1B H 0.8254 0.5648 0.0881 0.067 Uiso 0.5 1 calc R P C 1
H1C H 0.9010 0.5341 0.0267 0.067 Uiso 0.5 1 calc R P C 1
C7 C 0.7370(7) 0.4689(5) -0.0468(5) 0.0400(18) Uani 0.5 1 d . P C 1
H7A H 0.7838 0.4724 -0.0880 0.060 Uiso 0.5 1 calc GR P C 1
H7B H 0.6993 0.5198 -0.0471 0.060 Uiso 0.5 1 calc GR P C 1
H7C H 0.6895 0.4241 -0.0629 0.060 Uiso 0.5 1 calc GR P C 1

loop_
_atom_site_aniso_label
_atom_site_aniso_U_11
_atom_site_aniso_U_22
_atom_site_aniso_U_33
_atom_site_aniso_U_23
_atom_site_aniso_U_13
_atom_site_aniso_U_12
Au01 0.01247(3) 0.01729(3) 0.01569(3) -0.00431(2) 0.00183(2) 0.00015(2)
Sb00 0.01302(5) 0.02511(6) 0.01877(6) -0.00064(5) 0.00277(4) -0.00111(5)
O003 0.0136(6) 0.0353(8) 0.0240(7) -0.0117(6) 0.0037(5) -0.0020(6)
F004 0.0299(7) 0.0501(8) 0.0205(6) 0.0050(6) 0.0077(5) 0.0040(6)
F005 0.0390(8) 0.0365(7) 0.0206(6) 0.0023(5) 0.0008(5) 0.0019(6)
F006 0.0148(6) 0.0871(13) 0.0502(10) 0.0110(9) 0.0090(6) 0.0085(7)
F007 0.0548(10) 0.0287(7) 0.0370(8) -0.0102(6) 0.0128(7) -0.0062(7)
F008 0.0178(6) 0.0657(10) 0.0283(7) -0.0073(7) 0.0054(5) 0.0086(6)
N009 0.0123(6) 0.0147(6) 0.0130(6) -0.0009(5) 0.0019(5) 0.0013(5)
F00A 0.0667(11) 0.0294(7) 0.0419(9) 0.0007(6) 0.0021(8) -0.0192(7)
C00B 0.0134(7) 0.0123(7) 0.0139(7) -0.0003(6) 0.0017(6) 0.0018(6)
N00C 0.0124(7) 0.0183(7) 0.0145(7) -0.0026(6) 0.0029(5) 0.0010(5)
N00D 0.0150(7) 0.0203(7) 0.0201(8) -0.0013(6) 0.0029(6) -0.0005(6)
C00E 0.0177(9) 0.0319(10) 0.0209(9) -0.0049(8) 0.0061(7) 0.0015(8)
C00F 0.0125(7) 0.0237(9) 0.0148(8) -0.0041(7) 0.0042(6) 0.0023(6)
C00G 0.0131(7) 0.0154(7) 0.0150(8) -0.0037(6) 0.0016(6) 0.0022(6)
C00H 0.0189(9) 0.0278(10) 0.0210(9) -0.0035(8) 0.0035(7) 0.0010(7)
C00I 0.0165(8) 0.0271(10) 0.0184(9) -0.0053(7) -0.0008(7) 0.0056(7)
C00J 0.0154(8) 0.0190(8) 0.0142(8) -0.0027(6) 0.0006(6) -0.0019(6)
C00K 0.0203(9) 0.0425(13) 0.0225(10) -0.0130(9) 0.0074(8) 0.0041(9)
C00L 0.0217(9) 0.0261(9) 0.0186(9) -0.0012(7) 0.0071(7) -0.0024(8)
C00M 0.0151(8) 0.0172(8) 0.0151(8) -0.0033(6) 0.0024(6) 0.0002(6)
C00N 0.0213(10) 0.0330(11) 0.0262(10) -0.0101(9) 0.0012(8) 0.0103(8)
C00O 0.0220(9) 0.0174(8) 0.0197(9) -0.0013(7) 0.0019(7) 0.0047(7)
C00P 0.0224(10) 0.0327(11) 0.0307(11) -0.0059(9) 0.0101(9) 0.0014(9)
C00Q 0.0264(10) 0.0380(12) 0.0190(9) -0.0028(8) 0.0106(8) -0.0020(9)
C00R 0.0138(8) 0.0235(9) 0.0152(8) -0.0031(7) 0.0008(6) -0.0008(7)
C00S 0.0514(15) 0.0247(10) 0.0218(10) 0.0047(8) 0.0135(10) 0.0033(10)
C00T 0.0376(12) 0.0268(10) 0.0191(9) -0.0035(8) -0.0031(8) 0.0139(9)
C00V 0.0188(8) 0.0193(8) 0.0202(9) 0.0019(7) 0.0050(7) -0.0007(7)
C00W 0.0332(11) 0.0187(9) 0.0259(10) 0.0056(8) 0.0029(9) 0.0047(8)
C00X 0.0516(16) 0.0197(10) 0.0356(12) -0.0014(9) -0.0010(11) -0.0029(10)
C00Y 0.067(2) 0.0444(15) 0.0222(11) 0.0053(10) 0.0043(12) -0.0059(14)
C00Z 0.0168(9) 0.0281(10) 0.0396(12) -0.0024(9) 0.0024(8) -0.0023(8)
C010 0.0475(14) 0.0226(10) 0.0254(11) 0.0018(8) -0.0011(10) 0.0051(10)
C011 0.0181(9) 0.0222(9) 0.0262(10) -0.0024(8) 0.0005(7) -0.0035(7)
C012 0.0266(10) 0.0250(10) 0.0314(11) -0.0030(8) 0.0021(9) 0.0136(8)
C013 0.0279(10) 0.0302(11) 0.0203(9) 0.0063(8) 0.0062(8) -0.0029(8)
C014 0.0488(15) 0.0237(10) 0.0329(12) 0.0055(9) -0.0062(11) -0.0034(10)
C015 0.0182(9) 0.0315(11) 0.0401(13) -0.0020(9) 0.0101(9) 0.0003(8)
C016 0.037(3) 0.028(3) 0.023(3) 0.006(2) 0.012(2) 0.006(2)
C017 0.046(3) 0.034(3) 0.039(3) 0.008(2) 0.007(3) -0.015(2)
C018 0.058(2) 0.069(2) 0.0448(17) 0.0121(15) -0.0067(15) 0.0368(17)
C2 0.0181(9) 0.0375(12) 0.0311(11) -0.0098(9) 0.0044(8) 0.0081(8)
C1 0.052(4) 0.030(3) 0.048(4) -0.007(3) -0.002(3) -0.007(3)
C7 0.050(5) 0.029(3) 0.036(5) 0.005(3) -0.009(3) -0.002(3)

loop_
_atom_type_symbol
_atom_type_description
_atom_type_scat_dispersion_real
_atom_type_scat_dispersion_imag
_atom_type_scat_source
C C 0.0033 0.0016 'International Tables Vol C Tables 4.2.6.8 and 6.1.1.4'
H H 0.0000 0.0000 'International Tables Vol C Tables 4.2.6.8 and 6.1.1.4'
Au Au -2.0133 8.8022 'International Tables Vol C Tables 4.2.6.8 and 6.1.1.4'
F F 0.0171 0.0103 'International Tables Vol C Tables 4.2.6.8 and 6.1.1.4'
N N 0.0061 0.0033 'International Tables Vol C Tables 4.2.6.8 and 6.1.1.4'
O O 0.0106 0.0060 'International Tables Vol C Tables 4.2.6.8 and 6.1.1.4'
Sb Sb -0.5866 1.5461 'International Tables Vol C Tables 4.2.6.8 and 6.1.1.4'

loop_
_geom_angle_atom_site_label_1
_geom_angle_atom_site_label_2
_geom_angle_atom_site_label_3
_geom_angle
C00B Au01 O003 177.51(6)
F005 Sb00 F004 179.23(6)
F005 Sb00 F007 90.24(6)
F006 Sb00 F004 90.16(7)
F006 Sb00 F005 90.58(7)
F006 Sb00 F007 87.95(8)
F007 Sb00 F004 89.57(7)
F008 Sb00 F004 89.45(6)
F008 Sb00 F005 89.80(6)
F008 Sb00 F006 177.06(8)
F008 Sb00 F007 89.13(7)
F008 Sb00 F00A 91.35(8)
F00A Sb00 F004 90.69(7)
F00A Sb00 F005 89.51(7)
F00A Sb00 F006 91.57(9)
F00A Sb00 F007 179.46(8)
N00D O003 Au01 118.64(11)
C00B N009 C00G 122.69(15)
C00B N009 C00J 111.10(15)
C00J N009 C00G 126.01(15)
N009 C00B Au01 123.61(13)
N009 C00B N00C 105.03(15)
N00C C00B Au01 131.35(13)
C00B N00C C00F 124.57(15)
C00B N00C C00R 110.51(15)
C00R N00C C00F 124.75(15)
O003 N00D C00H 122.79(16)
O003 N00D C011 115.96(16)
C011 N00D C00H 121.25(17)
C00M C00E H00E 119.6
C2 C00E H00E 119.6
C2 C00E C00M 120.7(2)
C00I C00F N00C 118.73(17)
C00L C00F N00C 117.86(17)
C00L C00F C00I 123.42(17)
C00M C00G N009 118.59(16)
C00M C00G C00O 123.88(17)
C00O C00G N009 117.49(16)
N00D C00H H00H 120.0
N00D C00H C00P 119.94(19)
C00P C00H H00H 120.0
C00F C00I C00T 121.96(17)
C00N C00I C00F 117.02(19)
C00N C00I C00T 120.97(19)
N009 C00J H00J 126.8
C00R C00J N009 106.40(16)
C00R C00J H00J 126.8
C00N C00K H00K 119.6
C00N C00K C00Q 120.73(19)
C00Q C00K H00K 119.6
C00F C00L C00S 121.92(18)
C00Q C00L C00F 116.90(19)
C00Q C00L C00S 121.18(19)
C00E C00M C00V 120.86(17)
C00G C00M C00E 117.00(17)
C00G C00M C00V 122.10(16)
C00I C00N H00N 119.5
C00K C00N C00I 120.9(2)
C00K C00N H00N 119.5
C00G C00O C00W 122.81(18)
C00G C00O C012 116.52(19)
C012 C00O C00W 120.66(18)
C00H C00P H00P 120.1
C00H C00P C015 119.8(2)
C015 C00P H00P 120.1
C00K C00Q C00L 121.0(2)
C00K C00Q H00Q 119.5
C00L C00Q H00Q 119.5
N00C C00R H00R 126.5
C00J C00R N00C 106.97(16)
C00J C00R H00R 126.5
C00L C00S H00S 108.1
C00L C00S H00A 104.7
C00L C00S C017 105.2(3)
C00L C00S C7 112.5(4)
H00S C00S H00A 27.2
C016 C00S C00L 114.5(4)
C016 C00S H00S 108.1
C016 C00S H00A 86.1
C016 C00S C017 112.5(4)
C016 C00S C7 19.1(4)
C017 C00S H00S 108.1
C017 C00S H00A 133.1
C1 C00S C00L 117.8(3)
C1 C00S H00S 79.7
C1 C00S H00A 104.7
C1 C00S C016 121.1(5)
C1 C00S C017 28.6(3)
C1 C00S C7 110.9(4)
C7 C00S H00S 124.5
C7 C00S H00A 104.7
C7 C00S C017 96.0(4)
C00I C00T H00T 107.6
C00I C00T C00Y 109.64(18)
C00Y C00T H00T 107.6
C018 C00T C00I 112.8(2)
C018 C00T H00T 107.6
C018 C00T C00Y 111.5(2)
C00M C00V H00V 107.9
C00M C00V C00X 110.49(17)
C00M C00V C013 112.68(16)
C00X C00V H00V 107.9
C013 C00V H00V 107.9
C013 C00V C00X 109.93(17)
C00O C00W H00W 107.7
C00O C00W C010 111.04(19)
C00O C00W C014 111.33(19)
C010 C00W H00W 107.7
C014 C00W H00W 107.7
C014 C00W C010 111.15(17)
C00V C00X H00B 109.5
C00V C00X H00C 109.5
C00V C00X H00D 109.5
H00B C00X H00C 109.5
H00B C00X H00D 109.5
H00C C00X H00D 109.5
C00T C00Y H00F 109.5
C00T C00Y H00G 109.5
C00T C00Y H00I 109.5
H00F C00Y H00G 109.5
H00F C00Y H00I 109.5
H00G C00Y H00I 109.5
C011 C00Z H00Z 120.0
C011 C00Z C015 120.1(2)
C015 C00Z H00Z 120.0
C00W C010 H01A 109.5
C00W C010 H01B 109.5
C00W C010 H01C 109.5
H01A C010 H01B 109.5
H01A C010 H01C 109.5
H01B C010 H01C 109.5
N00D C011 C00Z 120.1(2)
N00D C011 H011 120.0
C00Z C011 H011 120.0
C00O C012 H012 119.5
C2 C012 C00O 121.0(2)
C2 C012 H012 119.5
C00V C013 H01D 109.5
C00V C013 H01E 109.5
C00V C013 H01F 109.5
H01D C013 H01E 109.5
H01D C013 H01F 109.5
H01E C013 H01F 109.5
C00W C014 H01G 109.5
C00W C014 H01H 109.5
C00W C014 H01I 109.5
H01G C014 H01H 109.5
H01G C014 H01I 109.5
H01H C014 H01I 109.5
C00P C015 H015 120.5
C00Z C015 C00P 118.9(2)
C00Z C015 H015 120.5
C00S C016 H01J 109.5
C00S C016 H01K 109.5
C00S C016 H01L 109.5
H01J C016 H01K 109.5
H01J C016 H01L 109.5
H01K C016 H01L 109.5
C7 C016 C00S 99(2)
C7 C016 H01J 17.8
C7 C016 H01K 101.2
C7 C016 H01L 127.2
C00S C017 H01M 109.5
C00S C017 H01N 109.5
C00S C017 H01O 109.5
H01M C017 H01N 109.5
H01M C017 H01O 109.5
H01N C017 H01O 109.5
C1 C017 C00S 58.8(6)
C1 C017 H01M 78.1
C1 C017 H01N 75.3
C1 C017 H01O 168.1
C00T C018 H01P 109.5
C00T C018 H01Q 109.5
C00T C018 H01R 109.5
H01P C018 H01Q 109.5
H01P C018 H01R 109.5
H01Q C018 H01R 109.5
C00E C2 H2 119.6
C012 C2 C00E 120.87(19)
C012 C2 H2 119.6
C00S C1 H1A 109.5
C00S C1 H1B 109.5
C00S C1 H1C 109.5
C017 C1 C00S 92.7(7)
C017 C1 H1A 102.3
C017 C1 H1B 131.4
C017 C1 H1C 22.9
H1A C1 H1B 109.5
H1A C1 H1C 109.5
H1B C1 H1C 109.5
C00S C7 H7A 109.5
C00S C7 H7B 109.5
C00S C7 H7C 109.5
C016 C7 C00S 62.0(17)
C016 C7 H7A 168.3
C016 C7 H7B 81.7
C016 C7 H7C 68.6
H7A C7 H7B 109.5
H7A C7 H7C 109.5
H7B C7 H7C 109.5

loop_
_geom_bond_atom_site_label_1
_geom_bond_atom_site_label_2
_geom_bond_distance
Au01 O003 2.0454(14)
Au01 C00B 1.9585(17)
Sb00 F004 1.8836(13)
Sb00 F005 1.8744(13)
Sb00 F006 1.8633(14)
Sb00 F007 1.8773(14)
Sb00 F008 1.8616(13)
Sb00 F00A 1.8621(15)
O003 N00D 1.348(2)
N009 C00B 1.350(2)
N009 C00G 1.448(2)
N009 C00J 1.383(2)
C00B N00C 1.352(2)
N00C C00F 1.445(2)
N00C C00R 1.387(2)
N00D C00H 1.353(3)
N00D C011 1.349(2)
C00E H00E 0.9500
C00E C00M 1.395(3)
C00E C2 1.383(3)
C00F C00I 1.401(3)
C00F C00L 1.400(3)
C00G C00M 1.395(3)
C00G C00O 1.398(3)
C00H H00H 0.9500
C00H C00P 1.375(3)
C00I C00N 1.397(3)
C00I C00T 1.520(3)
C00J H00J 0.9500
C00J C00R 1.348(3)
C00K H00K 0.9500
C00K C00N 1.380(3)
C00K C00Q 1.383(3)
C00L C00Q 1.396(3)
C00L C00S 1.523(3)
C00M C00V 1.516(3)
C00N H00N 0.9500
C00O C00W 1.517(3)
C00O C012 1.402(3)
C00P H00P 0.9500
C00P C015 1.387(3)
C00Q H00Q 0.9500
C00R H00R 0.9500
C00S H00S 1.0000
C00S H00A 1.0000
C00S C016 1.420(9)
C00S C017 1.649(6)
C00S C1 1.412(6)
C00S C7 1.589(9)
C00T H00T 1.0000
C00T C00Y 1.536(4)
C00T C018 1.518(4)
C00V H00V 1.0000
C00V C00X 1.526(3)
C00V C013 1.525(3)
C00W H00W 1.0000
C00W C010 1.533(3)
C00W C014 1.532(3)
C00X H00B 0.9800
C00X H00C 0.9800
C00X H00D 0.9800
C00Y H00F 0.9800
C00Y H00G 0.9800
C00Y H00I 0.9800
C00Z H00Z 0.9500
C00Z C011 1.371(3)
C00Z C015 1.382(3)
C010 H01A 0.9800
C010 H01B 0.9800
C010 H01C 0.9800
C011 H011 0.9500
C012 H012 0.9500
C012 C2 1.377(3)
C013 H01D 0.9800
C013 H01E 0.9800
C013 H01F 0.9800
C014 H01G 0.9800
C014 H01H 0.9800
C014 H01I 0.9800
C015 H015 0.9500
C016 H01J 0.9800
C016 H01K 0.9800
C016 H01L 0.9800
C016 C7 0.527(8)
C017 H01M 0.9800
C017 H01N 0.9800
C017 H01O 0.9800
C017 C1 0.789(8)
C018 H01P 0.9800
C018 H01Q 0.9800
C018 H01R 0.9800
C2 H2 0.9500
C1 H1A 0.9800
C1 H1B 0.9800
C1 H1C 0.9800
C7 H7A 0.9800
C7 H7B 0.9800
C7 H7C 0.9800

loop_
_geom_torsion_atom_site_label_1
_geom_torsion_atom_site_label_2
_geom_torsion_atom_site_label_3
_geom_torsion_atom_site_label_4
_geom_torsion
Au01 O003 N00D C00H 2.3(2)
Au01 O003 N00D C011 -177.48(14)
Au01 C00B N00C C00F 3.4(3)
Au01 C00B N00C C00R 178.76(14)
O003 N00D C00H C00P -179.17(19)
O003 N00D C011 C00Z 179.88(19)
N009 C00B N00C C00F -175.11(16)
N009 C00B N00C C00R 0.3(2)
N009 C00G C00M C00E -176.76(16)
N009 C00G C00M C00V 1.0(3)
N009 C00G C00O C00W -2.1(3)
N009 C00G C00O C012 176.95(17)
N009 C00J C00R N00C 0.0(2)
C00B N009 C00G C00M 94.7(2)
C00B N009 C00G C00O -83.4(2)
C00B N009 C00J C00R 0.1(2)
C00B N00C C00F C00I -104.2(2)
C00B N00C C00F C00L 75.6(2)
C00B N00C C00R C00J -0.2(2)
N00C C00F C00I C00N 179.93(18)
N00C C00F C00I C00T 2.7(3)
N00C C00F C00L C00Q 179.76(18)
N00C C00F C00L C00S 0.4(3)
N00D C00H C00P C015 -0.7(3)
C00E C00M C00V C00X 77.3(2)
C00E C00M C00V C013 -46.1(2)
C00F N00C C00R C00J 175.17(17)
C00F C00I C00N C00K 0.0(3)
C00F C00I C00T C00Y 97.3(2)
C00F C00I C00T C018 -137.8(2)
C00F C00L C00Q C00K 0.6(3)
C00F C00L C00S C016 -126.2(3)
C00F C00L C00S C017 109.8(3)
C00F C00L C00S C1 82.1(4)
C00F C00L C00S C7 -147.0(4)
C00G N009 C00B Au01 -3.8(2)
C00G N009 C00B N00C 174.82(15)
C00G N009 C00J C00R -174.73(17)
C00G C00M C00V C00X -100.4(2)
C00G C00M C00V C013 136.21(18)
C00G C00O C00W C010 114.4(2)
C00G C00O C00W C014 -121.1(2)
C00G C00O C012 C2 0.2(3)
C00H N00D C011 C00Z 0.1(3)
C00H C00P C015 C00Z 0.0(4)
C00I C00F C00L C00Q -0.4(3)
C00I C00F C00L C00S -179.8(2)
C00J N009 C00B Au01 -178.88(12)
C00J N009 C00B N00C -0.2(2)
C00J N009 C00G C00M -91.0(2)
C00J N009 C00G C00O 90.9(2)
C00L C00F C00I C00N 0.1(3)
C00L C00F C00I C00T -177.16(19)
C00L C00S C016 C7 -88.5(19)
C00L C00S C017 C1 -120.7(8)
C00L C00S C1 C017 69.7(9)
C00L C00S C7 C016 99.9(19)
C00M C00E C2 C012 -0.1(3)
C00M C00G C00O C00W 179.98(18)
C00M C00G C00O C012 -1.0(3)
C00N C00I C00T C00Y -79.8(3)
C00N C00I C00T C018 45.1(3)
C00N C00K C00Q C00L -0.5(3)
C00O C00G C00M C00E 1.1(3)
C00O C00G C00M C00V 178.92(17)
C00O C012 C2 C00E 0.3(3)
C00Q C00K C00N C00I 0.2(3)
C00Q C00L C00S C016 54.5(4)
C00Q C00L C00S C017 -69.6(3)
C00Q C00L C00S C1 -97.3(4)
C00Q C00L C00S C7 33.7(4)
C00R N00C C00F C00I 81.0(2)
C00R N00C C00F C00L -99.1(2)
C00S C00L C00Q C00K -180.0(2)
C00T C00I C00N C00K 177.3(2)
C00W C00O C012 C2 179.3(2)
C011 N00D C00H C00P 0.6(3)
C011 C00Z C015 C00P 0.7(4)
C012 C00O C00W C010 -64.6(3)
C012 C00O C00W C014 59.8(3)
C015 C00Z C011 N00D -0.7(3)
C016 C00S C017 C1 114.0(9)
C016 C00S C1 C017 -80.1(9)
C017 C00S C016 C7 32(2)
C017 C00S C7 C016 -150.9(19)
C2 C00E C00M C00G -0.6(3)
C2 C00E C00M C00V -178.38(19)
C1 C00S C016 C7 62(2)
C1 C00S C7 C016 -125.8(18)
C7 C00S C017 C1 124.0(9)
C7 C00S C1 C017 -62.0(9)
